data_7014857
loop_
_publ_author_name
'Gandolfi, Claudio'
'Cotting, Tatiana'
'Martinho, Paulo N.'
'Sereda, Olha'
'Neels, Antonia'
'Morgan, Grace G.'
'Albrecht, Martin'

_publ_section_title
;
 Synthesis and self-assembly of spin-labile and redox-active
 manganese(iii) complexes.
;
_journal_issue 9
_journal_name_full 'Dalton transactions (Cambridge, England : 2003)'
_journal_page_first 1855
_journal_page_last 1865
_journal_paper_doi 10.1039/c0dt01222j
_journal_volume 40
_journal_year 2011
_chemical_formula_moiety 'C34 H52 Mn N4 O4, N O3, H2 O'
_chemical_formula_sum 'C34 H54 Mn N5 O8'
_chemical_formula_weight 715.76
_chemical_name_systematic
;
?
;
_space_group_IT_number 14
_symmetry_cell_setting monoclinic
_symmetry_Int_Tables_number 14
_symmetry_space_group_name_Hall '-P 2yn'
_symmetry_space_group_name_H-M 'P 1 21/n 1'
_atom_sites_solution_hydrogens geom
_atom_sites_solution_primary direct
_atom_sites_solution_secondary difmap
_audit_creation_method SHELXL-97
_cell_angle_alpha 90.00
_cell_angle_beta 90.880(4)
_cell_angle_gamma 90.00
_cell_formula_units_Z 4
_cell_length_a 13.9091(7)
_cell_length_b 10.9326(7)
_cell_length_c 24.2850(14)
_cell_measurement_reflns_used 10258
_cell_measurement_temperature 173(2)
_cell_measurement_theta_max 26.04
_cell_measurement_theta_min 1.68
_cell_volume 3692.4(4)
_computing_cell_refinement 'X-Area V1.35'
_computing_data_collection 'X-Area V1.35 (Stoe & Cie, 2006)'
_computing_data_reduction 'X-RED32 V1.31 (Stoe & Cie, 2006)'
_computing_molecular_graphics 'PLATON (Spek, 2009)'
_computing_publication_material SHELXL-97
_computing_structure_refinement 'SHELXL-97 (Sheldrick, 1997)'
_computing_structure_solution 'SHELXS-97 (Sheldrick, 1990)'
_diffrn_ambient_temperature 173(2)
_diffrn_measured_fraction_theta_full 0.997
_diffrn_measured_fraction_theta_max 0.997
_diffrn_measurement_device_type 'STOE IPDS-2'
_diffrn_measurement_method 'phi + omega scans'
_diffrn_radiation_monochromator graphite
_diffrn_radiation_source 'fine-focus sealed tube'
_diffrn_radiation_type MoK\a
_diffrn_radiation_wavelength 0.71073
_diffrn_reflns_av_R_equivalents 0.0669
_diffrn_reflns_av_sigmaI/netI 0.0991
_diffrn_reflns_limit_h_max 16
_diffrn_reflns_limit_h_min -16
_diffrn_reflns_limit_k_max 13
_diffrn_reflns_limit_k_min -13
_diffrn_reflns_limit_l_max 29
_diffrn_reflns_limit_l_min -29
_diffrn_reflns_number 24062
_diffrn_reflns_theta_full 25.64
_diffrn_reflns_theta_max 25.64
_diffrn_reflns_theta_min 1.68
_diffrn_standards_decay_% 0
_diffrn_standards_number 0
_exptl_absorpt_coefficient_mu 0.412
_exptl_absorpt_correction_T_max 0.903
_exptl_absorpt_correction_T_min 0.871
_exptl_absorpt_correction_type multi-scan
_exptl_absorpt_process_details 'MULscanABS in PLATON; Spek, 2003'
_exptl_crystal_colour orange
_exptl_crystal_density_diffrn 1.288
_exptl_crystal_density_meas ?
_exptl_crystal_density_method 'not measured'
_exptl_crystal_description rod
_exptl_crystal_F_000 1528
_exptl_crystal_size_max 0.45
_exptl_crystal_size_mid 0.25
_exptl_crystal_size_min 0.10
_refine_diff_density_max 1.231
_refine_diff_density_min -1.040
_refine_diff_density_rms 0.057
_refine_ls_extinction_method none
_refine_ls_goodness_of_fit_ref 0.874
_refine_ls_hydrogen_treatment mixed
_refine_ls_matrix_type full
_refine_ls_number_parameters 429
_refine_ls_number_reflns 6975
_refine_ls_number_restraints 3
_refine_ls_restrained_S_all 0.874
_refine_ls_R_factor_all 0.1045
_refine_ls_R_factor_gt 0.0527
_refine_ls_shift/su_max <0.001
_refine_ls_shift/su_mean <0.001
_refine_ls_structure_factor_coef Fsqd
_refine_ls_weighting_details 'calc w=1/[\s^2^(Fo^2^)+(0.0606P)^2^] where P=(Fo^2^+2Fc^2^)/3'
_refine_ls_weighting_scheme calc
_refine_ls_wR_factor_gt 0.1125
_refine_ls_wR_factor_ref 0.1242
_reflns_number_gt 3960
_reflns_number_total 6975
_reflns_threshold_expression I>2\s(I)
_cod_data_source_file C0DT01222J.TXT
_cod_data_source_block complex5a
_cod_depositor_comments
;
The following automatic conversions were performed:
'_symmetry_cell_setting' value 'Monoclinic' changed to 'monoclinic'
according to '/home/saulius/struct/CIF-dictionaries/cif_core.dic'
dictionary named 'cif_core.dic' version 2.4.1 from 2010-06-29.

Automatic conversion script
Id: cif_fix_enum 1555 2011-01-17 13:19:09Z saulius 

The following automatic conversions were performed:

'_exptl_crystal_density_meas' value 'none' was changed to '?' - the
value is perceived as not measured.

Automatic conversion script
Id: cif_fix_values 3008 2015-01-20 13:52:24Z robertas 
;
_cod_original_sg_symbol_H-M 'P 21/n'
_cod_database_code 7014857

loop_
_symmetry_equiv_pos_site_id
_symmetry_equiv_pos_as_xyz
1 x,y,z
2 1/2-x,1/2+y,1/2-z
3 -x,-y,-z
4 1/2+x,1/2-y,1/2+z

loop_
_atom_site_aniso_label
_atom_site_aniso_U_11
_atom_site_aniso_U_22
_atom_site_aniso_U_33
_atom_site_aniso_U_23
_atom_site_aniso_U_13
_atom_site_aniso_U_12
Mn1 0.0240(3) 0.0202(2) 0.0272(2) -0.0006(2) -0.0041(2) 0.0004(2)
O1 0.0244(13) 0.0293(13) 0.0314(13) -0.0026(10) -0.0016(10) 0.0025(10)
O2 0.0258(14) 0.0261(12) 0.0331(13) 0.0002(10) -0.0047(10) 0.0032(10)
O3 0.0394(17) 0.0675(19) 0.0306(14) 0.0076(13) -0.0101(12) 0.0126(15)
O4 0.0404(18) 0.071(2) 0.0327(15) -0.0101(14) -0.0019(12) 0.0151(15)
N1 0.0290(18) 0.0349(17) 0.0324(17) -0.0003(13) -0.0059(14) 0.0040(14)
N2 0.0273(17) 0.0327(16) 0.0243(15) -0.0011(12) -0.0031(13) 0.0005(14)
N3 0.0237(17) 0.0264(15) 0.0295(15) 0.0002(12) -0.0040(12) 0.0025(13)
N4 0.0270(17) 0.0273(15) 0.0303(16) 0.0011(12) -0.0030(13) 0.0015(13)
C1 0.038(2) 0.039(2) 0.0273(19) -0.0018(16) -0.0060(17) 0.0106(19)
C2 0.027(2) 0.033(2) 0.036(2) 0.0043(16) -0.0008(16) 0.0096(17)
C3 0.035(2) 0.0195(17) 0.035(2) 0.0062(15) -0.0005(16) 0.0041(16)
C4 0.029(2) 0.0263(18) 0.049(2) -0.0004(16) 0.0008(17) -0.0005(16)
C5 0.030(2) 0.028(2) 0.055(2) 0.0065(18) 0.0064(18) 0.0002(17)
C6 0.039(3) 0.033(2) 0.038(2) 0.0084(17) 0.0096(18) 0.0064(18)
C7 0.039(2) 0.035(2) 0.031(2) 0.0050(16) -0.0008(17) 0.0104(18)
C8 0.044(3) 0.061(3) 0.030(2) -0.0031(19) 0.0066(18) 0.012(2)
C9 0.038(3) 0.071(3) 0.036(2) -0.006(2) -0.0007(18) 0.010(2)
C10 0.030(2) 0.061(3) 0.037(2) -0.0017(19) -0.0002(17) 0.008(2)
C11 0.037(2) 0.066(3) 0.043(2) -0.012(2) -0.0026(17) 0.007(2)
C12 0.046(3) 0.066(3) 0.043(2) -0.009(2) -0.002(2) 0.006(2)
C13 0.064(4) 0.100(4) 0.067(3) -0.035(3) -0.006(3) 0.011(3)
C14 0.033(2) 0.036(2) 0.0241(18) -0.0003(15) -0.0019(15) 0.0057(17)
C15 0.030(2) 0.0294(19) 0.0288(19) -0.0078(15) -0.0095(15) 0.0058(16)
C16 0.030(2) 0.0216(18) 0.038(2) -0.0087(15) -0.0072(16) 0.0052(15)
C17 0.034(2) 0.0239(17) 0.057(3) -0.0037(17) -0.0126(19) 0.0021(17)
C18 0.035(2) 0.0217(18) 0.066(3) -0.0094(19) -0.021(2) 0.0057(17)
C19 0.042(3) 0.032(2) 0.043(2) -0.0119(18) -0.0218(19) 0.0115(18)
C20 0.040(2) 0.036(2) 0.033(2) -0.0046(17) -0.0096(17) 0.0077(18)
C21 0.047(3) 0.061(3) 0.032(2) 0.0042(19) -0.0144(19) 0.014(2)
C22 0.045(3) 0.081(3) 0.037(2) 0.008(2) -0.007(2) 0.010(2)
C23 0.044(2) 0.071(3) 0.039(2) 0.010(2) -0.0032(18) 0.012(2)
C24 0.041(3) 0.092(4) 0.044(2) 0.013(2) -0.003(2) 0.012(2)
C25 0.040(3) 0.076(3) 0.049(3) 0.017(2) -0.004(2) 0.007(2)
C26 0.056(4) 0.144(6) 0.074(4) 0.056(4) 0.002(3) -0.006(4)
C27 0.030(2) 0.040(2) 0.044(2) -0.0156(18) -0.0076(17) 0.0022(18)
C28 0.029(2) 0.029(2) 0.056(2) -0.0052(18) -0.0078(18) -0.0014(17)
C29 0.031(2) 0.031(2) 0.044(2) 0.0089(17) -0.0049(17) -0.0066(17)
C30 0.032(2) 0.041(2) 0.0251(18) 0.0049(16) 0.0007(15) -0.0013(18)
C31 0.036(2) 0.033(2) 0.0257(17) 0.0032(14) -0.0062(15) 0.0005(16)
C32 0.030(2) 0.0303(19) 0.0292(18) -0.0026(15) -0.0076(15) -0.0009(16)
C33 0.033(2) 0.0300(19) 0.040(2) 0.0007(16) -0.0084(17) -0.0039(17)
C34 0.029(2) 0.033(2) 0.033(2) 0.0076(16) -0.0038(16) -0.0040(17)
O5 0.1064(18) 0.0509(12) 0.0628(12) 0.0035(9) -0.0229(11) -0.0132(11)
O6 0.1064(18) 0.0509(12) 0.0628(12) 0.0035(9) -0.0229(11) -0.0132(11)
O7 0.1064(18) 0.0509(12) 0.0628(12) 0.0035(9) -0.0229(11) -0.0132(11)
N5 0.054(2) 0.0439(19) 0.0243(16) -0.0015(14) -0.0016(15) -0.0210(17)
O8W 0.051(2) 0.0491(18) 0.0399(16) 0.0008(13) -0.0083(14) 0.0045(15)

loop_
_atom_site_label
_atom_site_type_symbol
_atom_site_thermal_displace_type
_atom_site_fract_x
_atom_site_fract_y
_atom_site_fract_z
_atom_site_occupancy
_atom_site_U_iso_or_equiv
_atom_site_calc_flag
_atom_site_refinement_flags
Mn1 Mn Uani 0.75187(4) 0.74515(5) -0.05825(2) 1.000 0.0239(1) . .
O1 O Uani 0.62138(16) 0.7896(2) -0.06103(9) 1.000 0.0284(8) . .
O2 O Uani 0.88193(17) 0.7007(2) -0.05590(9) 1.000 0.0284(8) . .
O3 O Uani 0.8885(2) 0.4885(3) 0.11476(10) 1.000 0.0459(10) . .
O4 O Uani 0.5899(2) 0.9677(3) 0.11589(10) 1.000 0.0481(10) . .
N1 N Uani 0.7720(2) 0.8840(3) -0.00141(12) 1.000 0.0322(10) . .
N2 N Uani 0.7254(2) 0.5930(3) -0.01188(11) 1.000 0.0281(9) . .
N3 N Uani 0.7197(2) 0.6373(2) -0.13000(11) 1.000 0.0266(9) . .
N4 N Uani 0.7909(2) 0.8766(2) -0.11939(11) 1.000 0.0282(9) . .
C1 C Uani 0.7043(3) 0.9211(3) 0.03050(14) 1.000 0.0348(11) . .
C2 C Uani 0.6075(3) 0.8758(3) 0.02927(15) 1.000 0.0320(12) . .
C3 C Uani 0.5678(3) 0.8169(3) -0.01731(14) 1.000 0.0298(11) . .
C4 C Uani 0.4693(3) 0.7920(3) -0.01948(16) 1.000 0.0348(11) . .
C5 C Uani 0.4124(3) 0.8239(3) 0.02416(16) 1.000 0.0376(12) . .
C6 C Uani 0.4491(3) 0.8826(3) 0.07064(15) 1.000 0.0366(14) . .
C7 C Uani 0.5451(3) 0.9088(3) 0.07302(14) 1.000 0.0350(12) . .
C8 C Uani 0.5317(3) 1.0353(4) 0.15346(15) 1.000 0.0449(16) . .
C9 C Uani 0.5973(3) 1.1064(4) 0.19080(16) 1.000 0.0484(16) . .
C10 C Uani 0.5429(3) 1.1936(4) 0.22858(15) 1.000 0.0427(14) . .
C11 C Uani 0.6061(3) 1.2540(4) 0.27182(16) 1.000 0.0487(14) . .
C12 C Uani 0.5531(3) 1.3447(4) 0.30788(17) 1.000 0.0517(16) . .
C13 C Uani 0.6176(4) 1.4012(5) 0.3519(2) 1.000 0.077(2) . .
C14 C Uani 0.7877(3) 0.5503(3) 0.02300(13) 1.000 0.0311(11) . .
C15 C Uani 0.8826(3) 0.5979(3) 0.03164(14) 1.000 0.0295(11) . .
C16 C Uani 0.9280(3) 0.6673(3) -0.00954(14) 1.000 0.0300(11) . .
C17 C Uani 1.0257(3) 0.6973(3) -0.00329(17) 1.000 0.0384(13) . .
C18 C Uani 1.0746(3) 0.6626(3) 0.04408(17) 1.000 0.0411(13) . .
C19 C Uani 1.0322(3) 0.5944(3) 0.08497(16) 1.000 0.0392(14) . .
C20 C Uani 0.9374(3) 0.5603(3) 0.07845(15) 1.000 0.0364(12) . .
C21 C Uani 0.9459(3) 0.4235(4) 0.15572(15) 1.000 0.0468(16) . .
C22 C Uani 0.8810(3) 0.3429(5) 0.18798(17) 1.000 0.0544(16) . .
C23 C Uani 0.9366(3) 0.2686(4) 0.23116(16) 1.000 0.0514(14) . .
C24 C Uani 0.8758(3) 0.2065(5) 0.27320(17) 1.000 0.0590(18) . .
C25 C Uani 0.9301(3) 0.1320(5) 0.31571(17) 1.000 0.0551(17) . .
C26 C Uani 0.8693(4) 0.0763(6) 0.3591(2) 1.000 0.091(3) . .
C27 C Uani 0.8608(3) 0.9550(4) -0.00250(15) 1.000 0.0381(12) . .
C28 C Uani 0.8696(3) 1.0261(3) -0.05618(16) 1.000 0.0381(12) . .
C29 C Uani 0.8785(3) 0.9492(3) -0.10774(15) 1.000 0.0354(12) . .
C30 C Uani 0.7969(3) 0.8112(3) -0.17238(13) 1.000 0.0327(11) . .
C31 C Uani 0.7131(3) 0.7237(3) -0.17701(13) 1.000 0.0316(11) . .
C32 C Uani 0.6339(3) 0.5567(3) -0.12790(14) 1.000 0.0299(11) . .
C33 C Uani 0.6405(3) 0.4652(3) -0.08066(14) 1.000 0.0344(11) . .
C34 C Uani 0.6383(3) 0.5204(3) -0.02333(14) 1.000 0.0317(12) . .
O5 O Uani 0.2651(3) 0.2865(3) 0.36309(14) 1.000 0.0736(8) . .
O6 O Uani 0.1948(3) 0.4225(3) 0.31297(13) 1.000 0.0736(8) . .
O7 O Uani 0.1814(3) 0.2307(3) 0.29507(13) 1.000 0.0736(8) . .
N5 N Uani 0.2160(3) 0.3119(3) 0.32184(12) 1.000 0.0408(11) . .
O8W O Uani 0.1656(2) 0.5276(3) 0.20354(11) 1.000 0.0468(10) . .
H1 H Uiso 0.71990 0.98290 0.05670 1.000 0.0520 calc R
H3N H Uiso 0.77260 0.58730 -0.13600 1.000 0.0320 calc R
H4 H Uiso 0.44160 0.75310 -0.05090 1.000 0.0410 calc R
H4N H Uiso 0.74010 0.93160 -0.12260 1.000 0.0340 calc R
H5 H Uiso 0.34570 0.80510 0.02240 1.000 0.0450 calc R
H6 H Uiso 0.40840 0.90410 0.10010 1.000 0.0440 calc R
H8A H Uiso 0.49180 0.97870 0.17520 1.000 0.0540 calc R
H8B H Uiso 0.48850 1.09150 0.13290 1.000 0.0540 calc R
H9A H Uiso 0.64260 1.15420 0.16830 1.000 0.0580 calc R
H9B H Uiso 0.63560 1.04870 0.21370 1.000 0.0580 calc R
H10A H Uiso 0.51180 1.25790 0.20580 1.000 0.0510 calc R
H10B H Uiso 0.49150 1.14740 0.24720 1.000 0.0510 calc R
H11A H Uiso 0.65920 1.29720 0.25330 1.000 0.0580 calc R
H11B H Uiso 0.63510 1.18990 0.29560 1.000 0.0580 calc R
H12A H Uiso 0.52590 1.41050 0.28440 1.000 0.0620 calc R
H12B H Uiso 0.49900 1.30230 0.32580 1.000 0.0620 calc R
H13A H Uiso 0.64110 1.33720 0.37700 1.000 0.1150 calc R
H13B H Uiso 0.58110 1.46190 0.37270 1.000 0.1150 calc R
H13C H Uiso 0.67240 1.44120 0.33450 1.000 0.1150 calc R
H14 H Uiso 0.76910 0.48210 0.04460 1.000 0.0460 calc R
H17 H Uiso 1.05780 0.74110 -0.03140 1.000 0.0580 calc R
H18 H Uiso 1.13990 0.68650 0.04870 1.000 0.0620 calc R
H19 H Uiso 1.06780 0.57150 0.11700 1.000 0.0590 calc R
H21A H Uiso 0.97870 0.48250 0.18060 1.000 0.0570 calc R
H21B H Uiso 0.99560 0.37360 0.13740 1.000 0.0570 calc R
H22A H Uiso 0.84680 0.28640 0.16260 1.000 0.0650 calc R
H22B H Uiso 0.83230 0.39380 0.20650 1.000 0.0650 calc R
H23A H Uiso 0.97490 0.20560 0.21200 1.000 0.0620 calc R
H23B H Uiso 0.98240 0.32370 0.25050 1.000 0.0620 calc R
H24A H Uiso 0.82970 0.15210 0.25380 1.000 0.0710 calc R
H24B H Uiso 0.83810 0.26960 0.29250 1.000 0.0710 calc R
H25A H Uiso 0.96490 0.06570 0.29660 1.000 0.0660 calc R
H25B H Uiso 0.97880 0.18510 0.33380 1.000 0.0660 calc R
H26A H Uiso 0.83390 0.14090 0.37810 1.000 0.1370 calc R
H26B H Uiso 0.91030 0.03260 0.38570 1.000 0.1370 calc R
H26C H Uiso 0.82360 0.01900 0.34200 1.000 0.1370 calc R
H27A H Uiso 0.91640 0.89910 0.00180 1.000 0.0570 calc R
H27B H Uiso 0.86200 1.01280 0.02890 1.000 0.0570 calc R
H28A H Uiso 0.81240 1.07940 -0.06050 1.000 0.0460 calc R
H28B H Uiso 0.92670 1.07990 -0.05320 1.000 0.0460 calc R
H29A H Uiso 0.89110 1.00340 -0.13950 1.000 0.0530 calc R
H29B H Uiso 0.93400 0.89320 -0.10340 1.000 0.0530 calc R
H30A H Uiso 0.85820 0.76540 -0.17410 1.000 0.0490 calc R
H30B H Uiso 0.79470 0.87030 -0.20320 1.000 0.0490 calc R
H31A H Uiso 0.65170 0.76940 -0.17590 1.000 0.0380 calc R
H31B H Uiso 0.71550 0.67840 -0.21230 1.000 0.0380 calc R
H32A H Uiso 0.62730 0.51170 -0.16310 1.000 0.0450 calc R
H32B H Uiso 0.57570 0.60760 -0.12350 1.000 0.0450 calc R
H33A H Uiso 0.58650 0.40670 -0.08450 1.000 0.0520 calc R
H33B H Uiso 0.70100 0.41820 -0.08420 1.000 0.0520 calc R
H34A H Uiso 0.58090 0.57340 -0.02010 1.000 0.0480 calc R
H34B H Uiso 0.63340 0.45420 0.00430 1.000 0.0480 calc R
H8WA H Uiso 0.176(3) 0.498(3) 0.2356(11) 1.000 0.0700 . .
H8WB H Uiso 0.197(3) 0.594(3) 0.1965(16) 1.000 0.0700 . .

loop_
_atom_type_symbol
_atom_type_description
_atom_type_scat_dispersion_real
_atom_type_scat_dispersion_imag
_atom_type_scat_source
C C 0.0033 0.0016 'International Tables Vol C Tables 4.2.6.8 and 6.1.1.4'
H H 0.0000 0.0000 'International Tables Vol C Tables 4.2.6.8 and 6.1.1.4'
Mn Mn 0.3368 0.7283 'International Tables Vol C Tables 4.2.6.8 and 6.1.1.4'
N N 0.0061 0.0033 'International Tables Vol C Tables 4.2.6.8 and 6.1.1.4'
O O 0.0106 0.0060 'International Tables Vol C Tables 4.2.6.8 and 6.1.1.4'

loop_
_geom_angle_atom_site_label_1
_geom_angle_atom_site_label_2
_geom_angle_atom_site_label_3
_geom_angle
_geom_angle_site_symmetry_1
_geom_angle_site_symmetry_2
_geom_angle_site_symmetry_3
_geom_angle_publ_flag
O1 Mn1 O2 179.68(10) . . . yes
O1 Mn1 N1 87.42(10) . . . yes
O1 Mn1 N2 92.76(11) . . . yes
O1 Mn1 N3 85.62(10) . . . yes
O1 Mn1 N4 93.24(10) . . . yes
O2 Mn1 N1 92.83(11) . . . yes
O2 Mn1 N2 87.37(11) . . . yes
O2 Mn1 N3 94.10(10) . . . yes
O2 Mn1 N4 86.58(10) . . . yes
N1 Mn1 N2 104.66(12) . . . yes
N1 Mn1 N3 165.93(11) . . . yes
N1 Mn1 N4 86.39(11) . . . yes
N2 Mn1 N3 87.89(10) . . . yes
N2 Mn1 N4 167.65(11) . . . yes
N3 Mn1 N4 81.82(9) . . . yes
Mn1 O1 C3 125.3(2) . . . yes
Mn1 O2 C16 123.1(2) . . . yes
C20 O3 C21 116.7(3) . . . yes
C7 O4 C8 118.2(3) . . . yes
H8WA O8W H8WB 115(4) . . . no
Mn1 N1 C27 119.0(2) . . . yes
C1 N1 C27 117.9(3) . . . yes
Mn1 N1 C1 122.5(2) . . . yes
Mn1 N2 C34 119.3(2) . . . yes
C14 N2 C34 118.2(3) . . . yes
Mn1 N2 C14 122.1(2) . . . yes
Mn1 N3 C31 106.54(17) . . . yes
C31 N3 C32 111.4(3) . . . yes
Mn1 N3 C32 117.1(2) . . . yes
Mn1 N4 C29 116.4(2) . . . yes
C29 N4 C30 111.7(3) . . . yes
Mn1 N4 C30 107.32(18) . . . yes
Mn1 N3 H3N 107.00 . . . no
C32 N3 H3N 107.00 . . . no
C31 N3 H3N 107.00 . . . no
C29 N4 H4N 107.00 . . . no
C30 N4 H4N 107.00 . . . no
Mn1 N4 H4N 107.00 . . . no
O6 N5 O7 121.8(4) . . . yes
O5 N5 O7 119.1(3) . . . yes
O5 N5 O6 118.6(3) . . . yes
N1 C1 C2 124.8(3) . . . yes
C3 C2 C7 118.6(4) . . . no
C1 C2 C3 122.1(3) . . . no
C1 C2 C7 118.6(3) . . . no
C2 C3 C4 119.5(3) . . . no
O1 C3 C4 118.9(3) . . . yes
O1 C3 C2 121.5(4) . . . yes
C3 C4 C5 119.8(3) . . . no
C4 C5 C6 122.3(4) . . . no
C5 C6 C7 118.6(4) . . . no
O4 C7 C2 114.2(3) . . . yes
O4 C7 C6 124.4(3) . . . yes
C2 C7 C6 121.4(3) . . . no
O4 C8 C9 108.0(3) . . . yes
C8 C9 C10 112.6(3) . . . no
C9 C10 C11 113.6(3) . . . no
C10 C11 C12 113.8(3) . . . no
C11 C12 C13 112.6(4) . . . no
N2 C14 C15 125.0(3) . . . yes
C14 C15 C20 119.7(3) . . . no
C16 C15 C20 118.8(4) . . . no
C14 C15 C16 120.9(3) . . . no
O2 C16 C15 121.9(4) . . . yes
O2 C16 C17 118.5(3) . . . yes
C15 C16 C17 119.5(3) . . . no
C16 C17 C18 119.3(4) . . . no
C17 C18 C19 122.5(4) . . . no
C18 C19 C20 118.8(4) . . . no
O3 C20 C15 114.6(3) . . . yes
O3 C20 C19 124.4(3) . . . yes
C15 C20 C19 121.0(3) . . . no
O3 C21 C22 108.5(3) . . . yes
C21 C22 C23 111.8(3) . . . no
C22 C23 C24 115.1(4) . . . no
C23 C24 C25 115.4(4) . . . no
C24 C25 C26 114.9(4) . . . no
N1 C27 C28 111.5(3) . . . yes
C27 C28 C29 115.6(3) . . . no
N4 C29 C28 112.3(3) . . . yes
N4 C30 C31 108.5(3) . . . yes
N3 C31 C30 107.9(3) . . . yes
N3 C32 C33 112.1(3) . . . yes
C32 C33 C34 115.3(3) . . . no
N2 C34 C33 111.1(3) . . . yes
N1 C1 H1 118.00 . . . no
C2 C1 H1 118.00 . . . no
C3 C4 H4 120.00 . . . no
C5 C4 H4 120.00 . . . no
C4 C5 H5 119.00 . . . no
C6 C5 H5 119.00 . . . no
C7 C6 H6 121.00 . . . no
C5 C6 H6 121.00 . . . no
O4 C8 H8A 110.00 . . . no
H8A C8 H8B 108.00 . . . no
O4 C8 H8B 110.00 . . . no
C9 C8 H8A 110.00 . . . no
C9 C8 H8B 110.00 . . . no
C8 C9 H9B 109.00 . . . no
C10 C9 H9A 109.00 . . . no
C10 C9 H9B 109.00 . . . no
C8 C9 H9A 109.00 . . . no
H9A C9 H9B 108.00 . . . no
H10A C10 H10B 108.00 . . . no
C9 C10 H10B 109.00 . . . no
C11 C10 H10B 109.00 . . . no
C9 C10 H10A 109.00 . . . no
C11 C10 H10A 109.00 . . . no
C10 C11 H11A 109.00 . . . no
H11A C11 H11B 108.00 . . . no
C12 C11 H11B 109.00 . . . no
C10 C11 H11B 109.00 . . . no
C12 C11 H11A 109.00 . . . no
C11 C12 H12B 109.00 . . . no
C13 C12 H12A 109.00 . . . no
C13 C12 H12B 109.00 . . . no
H12A C12 H12B 108.00 . . . no
C11 C12 H12A 109.00 . . . no
H13A C13 H13C 109.00 . . . no
H13B C13 H13C 109.00 . . . no
C12 C13 H13C 109.00 . . . no
C12 C13 H13A 110.00 . . . no
C12 C13 H13B 109.00 . . . no
H13A C13 H13B 109.00 . . . no
N2 C14 H14 117.00 . . . no
C15 C14 H14 118.00 . . . no
C18 C17 H17 120.00 . . . no
C16 C17 H17 120.00 . . . no
C19 C18 H18 119.00 . . . no
C17 C18 H18 119.00 . . . no
C20 C19 H19 121.00 . . . no
C18 C19 H19 121.00 . . . no
O3 C21 H21A 110.00 . . . no
O3 C21 H21B 110.00 . . . no
C22 C21 H21A 110.00 . . . no
C22 C21 H21B 110.00 . . . no
H21A C21 H21B 108.00 . . . no
C21 C22 H22B 109.00 . . . no
C23 C22 H22A 109.00 . . . no
C21 C22 H22A 109.00 . . . no
H22A C22 H22B 108.00 . . . no
C23 C22 H22B 109.00 . . . no
C24 C23 H23B 109.00 . . . no
H23A C23 H23B 107.00 . . . no
C24 C23 H23A 109.00 . . . no
C22 C23 H23A 109.00 . . . no
C22 C23 H23B 109.00 . . . no
C23 C24 H24B 108.00 . . . no
C25 C24 H24A 108.00 . . . no
C23 C24 H24A 108.00 . . . no
C25 C24 H24B 108.00 . . . no
H24A C24 H24B 108.00 . . . no
H25A C25 H25B 108.00 . . . no
C26 C25 H25A 109.00 . . . no
C26 C25 H25B 109.00 . . . no
C24 C25 H25A 109.00 . . . no
C24 C25 H25B 109.00 . . . no
H26A C26 H26C 109.00 . . . no
H26B C26 H26C 110.00 . . . no
C25 C26 H26B 110.00 . . . no
C25 C26 H26C 109.00 . . . no
C25 C26 H26A 109.00 . . . no
H26A C26 H26B 109.00 . . . no
N1 C27 H27A 109.00 . . . no
N1 C27 H27B 109.00 . . . no
C28 C27 H27A 109.00 . . . no
C28 C27 H27B 109.00 . . . no
H27A C27 H27B 108.00 . . . no
C27 C28 H28B 108.00 . . . no
C29 C28 H28A 108.00 . . . no
C29 C28 H28B 108.00 . . . no
C27 C28 H28A 108.00 . . . no
H28A C28 H28B 107.00 . . . no
C28 C29 H29B 109.00 . . . no
H29A C29 H29B 108.00 . . . no
N4 C29 H29A 109.00 . . . no
N4 C29 H29B 109.00 . . . no
C28 C29 H29A 109.00 . . . no
N4 C30 H30B 110.00 . . . no
C31 C30 H30A 110.00 . . . no
N4 C30 H30A 110.00 . . . no
C31 C30 H30B 110.00 . . . no
H30A C30 H30B 108.00 . . . no
H31A C31 H31B 108.00 . . . no
C30 C31 H31A 110.00 . . . no
C30 C31 H31B 110.00 . . . no
N3 C31 H31A 110.00 . . . no
N3 C31 H31B 110.00 . . . no
H32A C32 H32B 108.00 . . . no
N3 C32 H32A 109.00 . . . no
N3 C32 H32B 109.00 . . . no
C33 C32 H32A 109.00 . . . no
C33 C32 H32B 109.00 . . . no
C32 C33 H33B 108.00 . . . no
C34 C33 H33A 108.00 . . . no
C32 C33 H33A 108.00 . . . no
C34 C33 H33B 108.00 . . . no
H33A C33 H33B 108.00 . . . no
H34A C34 H34B 108.00 . . . no
C33 C34 H34A 109.00 . . . no
C33 C34 H34B 109.00 . . . no
N2 C34 H34A 109.00 . . . no
N2 C34 H34B 109.00 . . . no

loop_
_geom_bond_atom_site_label_1
_geom_bond_atom_site_label_2
_geom_bond_distance
_geom_bond_site_symmetry_1
_geom_bond_site_symmetry_2
_geom_bond_publ_flag
Mn1 O1 1.879(2) . . yes
Mn1 O2 1.873(2) . . yes
Mn1 N1 2.068(3) . . yes
Mn1 N2 2.045(3) . . yes
Mn1 N3 2.145(3) . . yes
Mn1 N4 2.142(3) . . yes
O1 C3 1.340(4) . . yes
O2 C16 1.338(4) . . yes
O3 C20 1.369(5) . . yes
O3 C21 1.452(5) . . yes
O4 C7 1.366(4) . . yes
O4 C8 1.434(5) . . yes
O5 N5 1.235(5) . . yes
O6 N5 1.262(5) . . yes
O7 N5 1.197(5) . . yes
O8W H8WB 0.87(4) . . no
O8W H8WA 0.85(3) . . no
N1 C1 1.294(5) . . yes
N1 C27 1.459(5) . . yes
N2 C34 1.471(5) . . yes
N2 C14 1.290(5) . . yes
N3 C32 1.485(5) . . yes
N3 C31 1.484(4) . . yes
N4 C29 1.478(5) . . yes
N4 C30 1.476(4) . . yes
N3 H3N 0.9300 . . no
N4 H4N 0.9300 . . no
C1 C2 1.435(6) . . no
C2 C7 1.429(5) . . no
C2 C3 1.407(5) . . no
C3 C4 1.397(6) . . no
C4 C5 1.377(6) . . no
C5 C6 1.389(5) . . no
C6 C7 1.366(6) . . no
C8 C9 1.495(6) . . no
C9 C10 1.531(6) . . no
C10 C11 1.511(6) . . no
C11 C12 1.521(6) . . no
C12 C13 1.517(7) . . no
C14 C15 1.431(6) . . no
C15 C16 1.412(5) . . no
C15 C20 1.420(5) . . no
C16 C17 1.404(6) . . no
C17 C18 1.381(6) . . no
C18 C19 1.381(5) . . no
C19 C20 1.377(6) . . no
C21 C22 1.492(6) . . no
C22 C23 1.527(6) . . no
C23 C24 1.498(6) . . no
C24 C25 1.509(6) . . no
C25 C26 1.491(7) . . no
C27 C28 1.524(5) . . no
C28 C29 1.515(5) . . no
C30 C31 1.511(5) . . no
C32 C33 1.524(5) . . no
C33 C34 1.518(5) . . no
C1 H1 0.9500 . . no
C4 H4 0.9500 . . no
C5 H5 0.9500 . . no
C6 H6 0.9500 . . no
C8 H8A 0.9900 . . no
C8 H8B 0.9900 . . no
C9 H9A 0.9900 . . no
C9 H9B 0.9900 . . no
C10 H10A 0.9900 . . no
C10 H10B 0.9900 . . no
C11 H11B 0.9900 . . no
C11 H11A 0.9900 . . no
C12 H12B 0.9900 . . no
C12 H12A 0.9900 . . no
C13 H13A 0.9800 . . no
C13 H13C 0.9800 . . no
C13 H13B 0.9800 . . no
C14 H14 0.9500 . . no
C17 H17 0.9500 . . no
C18 H18 0.9500 . . no
C19 H19 0.9500 . . no
C21 H21B 0.9900 . . no
C21 H21A 0.9900 . . no
C22 H22A 0.9900 . . no
C22 H22B 0.9900 . . no
C23 H23B 0.9900 . . no
C23 H23A 0.9900 . . no
C24 H24A 0.9900 . . no
C24 H24B 0.9900 . . no
C25 H25A 0.9900 . . no
C25 H25B 0.9900 . . no
C26 H26C 0.9800 . . no
C26 H26A 0.9800 . . no
C26 H26B 0.9800 . . no
C27 H27A 0.9900 . . no
C27 H27B 0.9900 . . no
C28 H28A 0.9900 . . no
C28 H28B 0.9900 . . no
C29 H29B 0.9900 . . no
C29 H29A 0.9900 . . no
C30 H30B 0.9900 . . no
C30 H30A 0.9900 . . no
C31 H31A 0.9900 . . no
C31 H31B 0.9900 . . no
C32 H32A 0.9900 . . no
C32 H32B 0.9900 . . no
C33 H33B 0.9900 . . no
C33 H33A 0.9900 . . no
C34 H34B 0.9900 . . no
C34 H34A 0.9900 . . no

loop_
_geom_contact_atom_site_label_1
_geom_contact_atom_site_label_2
_geom_contact_distance
_geom_contact_site_symmetry_1
_geom_contact_site_symmetry_2
_geom_contact_publ_flag
O1 N1 2.731(4) . . no
O1 N2 2.843(4) . . no
O1 N3 2.742(3) . . no
O1 N4 2.928(3) . . no
O1 C1 2.874(4) . . no
O1 C31 3.192(4) . . no
O1 C32 3.026(4) . . no
O1 C34 3.090(4) . . no
O2 N3 2.947(4) . . no
O2 N4 2.760(3) . . no
O2 C14 2.858(4) . . no
O2 C27 3.084(5) . . no
O2 C29 2.994(4) . . no
O2 N1 2.858(4) . . no
O2 N2 2.709(4) . . no
O2 C30 3.280(4) . . no
O5 C28 3.173(5) . 4_465 no
O5 C29 3.362(5) . 4_465 no
O6 N4 3.040(4) . 4_465 no
O6 O8W 2.918(4) . . no
O6 C30 3.256(5) . 4_465 no
O7 O8W 3.075(5) . 2_545 no
O7 C31 3.279(5) . 3_665 no
O7 C30 3.034(4) . 3_665 no
O8W O7 3.075(5) . 2_555 no
O8W O6 2.918(4) . . no
O8W C31 3.293(5) . 3_665 no
O8W N3 3.012(4) . 3_665 no
O1 H31A 2.8400 . . no
O1 H4N 2.7300 . . no
O1 H8B 2.6400 . 3_675 no
O1 H34A 2.6300 . . no
O1 H32B 2.5800 . . no
O2 H29B 2.5100 . . no
O2 H27A 2.6200 . . no
O2 H3N 2.7500 . . no
O2 H21B 2.7500 . 3_765 no
O3 H14 2.3600 . . no
O4 H1 2.3300 . . no
O5 H28A 2.4500 . 4_465 no
O5 H18 2.7300 . 2_645 no
O5 H33B 2.7300 . 4_455 no
O5 H6 2.8900 . 2_545 no
O5 H8WB 2.61(4) . 2_545 no
O5 H29A 2.8900 . 4_465 no
O6 H8A 2.6900 . 2_545 no
O6 H4N 2.3100 . 4_465 no
O6 H6 2.5800 . 2_545 no
O6 H8WA 2.07(3) . . no
O6 H30B 2.6900 . 4_465 no
O7 H30B 2.5200 . 3_665 no
O7 H31B 2.6800 . 3_665 no
O7 H8WB 2.26(4) . 2_545 no
O8W H21A 2.7000 . 1_455 no
O8W H10B 2.8300 . 2_545 no
O8W H19 2.5300 . 1_455 no
O8W H3N 2.2500 . 3_665 no
O8W H31B 2.8000 . 3_665 no
N1 C29 3.080(5) . . no
N1 C16 3.221(5) . . no
N1 O1 2.731(4) . . no
N1 N4 2.882(4) . . no
N1 C3 2.953(5) . . no
N1 O2 2.858(4) . . no
N1 N2 3.256(5) . . no
N2 O2 2.709(4) . . no
N2 O1 2.843(4) . . no
N2 C32 3.099(4) . . no
N2 N1 3.256(5) . . no
N2 C3 3.287(5) . . no
N2 C16 2.932(5) . . no
N2 N3 2.909(4) . . no
N3 O1 2.742(3) . . no
N3 N4 2.808(3) . . no
N3 O8W 3.012(4) . 3_665 no
N3 C34 3.117(4) . . no
N3 C30 2.421(4) . . no
N3 N2 2.909(4) . . no
N3 O2 2.947(4) . . no
N4 O2 2.760(3) . . no
N4 O6 3.040(4) . 4_564 no
N4 O1 2.928(3) . . no
N4 N1 2.882(4) . . no
N4 N3 2.808(3) . . no
N4 C31 2.424(4) . . no
N4 C27 3.107(5) . . no
N5 H6 2.7800 . 2_545 no
N5 H8WB 2.71(4) . 2_545 no
N5 H31B 2.8400 . 3_665 no
C1 C5 3.479(5) . 3_675 no
C2 C5 3.539(5) . 3_675 no
C3 C34 3.390(5) . . no
C3 C6 3.538(5) . 3_675 no
C4 C7 3.525(5) . 3_675 no
C5 C33 3.528(5) . 3_665 no
C5 C2 3.539(5) . 3_675 no
C5 C1 3.479(5) . 3_675 no
C6 C3 3.538(5) . 3_675 no
C7 C4 3.525(5) . 3_675 no
C14 C18 3.440(5) . 3_765 no
C15 C17 3.542(5) . 3_765 no
C15 C18 3.447(5) . 3_765 no
C16 C27 3.287(6) . . no
C16 C20 3.549(5) . 3_765 no
C16 C19 3.447(5) . 3_765 no
C17 C15 3.542(5) . 3_765 no
C17 C20 3.399(5) . 3_765 no
C18 C28 3.502(5) . 3_775 no
C18 C14 3.440(5) . 3_765 no
C18 C15 3.447(5) . 3_765 no
C19 C16 3.447(5) . 3_765 no
C20 C17 3.399(5) . 3_765 no
C20 C16 3.549(5) . 3_765 no
C27 C16 3.287(6) . . no
C28 C18 3.502(5) . 3_775 no
C28 O5 3.173(5) . 4_564 no
C29 O5 3.362(5) . 4_564 no
C30 O7 3.034(4) . 3_665 no
C30 O6 3.256(5) . 4_564 no
C31 O8W 3.293(5) . 3_665 no
C31 O7 3.279(5) . 3_665 no
C33 C5 3.528(5) . 3_665 no
C34 C3 3.390(5) . . no
C3 H34A 2.6700 . . no
C3 H8B 3.0700 . 3_675 no
C4 H8B 3.1000 . 3_675 no
C4 H34B 3.0700 . 3_665 no
C4 H34A 2.8500 . . no
C5 H33A 2.9200 . 3_665 no
C6 H8A 2.8000 . . no
C6 H8B 2.7900 . . no
C8 H6 2.5700 . . no
C10 H31A 3.0000 . 3_675 no
C12 H29A 3.0900 . 4_475 no
C16 H27A 2.5500 . . no
C17 H28B 2.8700 . 3_775 no
C17 H27A 2.6800 . . no
C18 H28B 2.8200 . 3_775 no
C19 H21A 2.7400 . . no
C19 H21B 2.7800 . . no
C21 H19 2.5300 . . no
C29 H13B 3.0300 . 4_574 no
H1 H27B 2.1200 . . no
H1 O4 2.3300 . . no
H8WA H31B 2.5200 . 3_665 no
H8WA O6 2.07(3) . . no
H8WB N5 2.71(3) . 2_555 no
H8WB H3N 2.5100 . 3_665 no
H8WB O7 2.26(4) . 2_555 no
H8WB O5 2.61(4) . 2_555 no
H3N H8WB 2.5100 . 3_665 no
H3N O8W 2.2500 . 3_665 no
H3N H30A 2.4700 . . no
H3N H33B 2.4600 . . no
H4N H28A 2.4200 . . no
H4N H31A 2.5100 . . no
H4N O6 2.3100 . 4_564 no
H6 C8 2.5700 . . no
H6 H8A 2.3000 . . no
H6 H8B 2.4600 . . no
H6 O5 2.8900 . 2_555 no
H6 O6 2.5800 . 2_555 no
H6 N5 2.7800 . 2_555 no
H8A H23B 2.5000 . 2_655 no
H8A C6 2.8000 . . no
H8A H6 2.3000 . . no
H8A H10B 2.5400 . . no
H8A O6 2.6900 . 2_555 no
H8B C6 2.7900 . . no
H8B H6 2.4600 . . no
H8B H10A 2.5600 . . no
H8B O1 2.6400 . 3_675 no
H8B C3 3.0700 . 3_675 no
H8B C4 3.1000 . 3_675 no
H9A H11A 2.6000 . . no
H9B H11B 2.5200 . . no
H10A H12A 2.5400 . . no
H10A H31A 2.4000 . 3_675 no
H10A H8B 2.5600 . . no
H10B H21A 2.5400 . 2_655 no
H10B O8W 2.8300 . 2_555 no
H10B H8A 2.5400 . . no
H10B H12B 2.5500 . . no
H11A H9A 2.6000 . . no
H11A H13C 2.5300 . . no
H11B H9B 2.5200 . . no
H11B H13A 2.5500 . . no
H12A H10A 2.5400 . . no
H12B H10B 2.5500 . . no
H13A H11B 2.5500 . . no
H13B H27B 2.5700 . 2_655 no
H13B C29 3.0300 . 4_475 no
H13C H11A 2.5300 . . no
H14 O3 2.3600 . . no
H14 H34B 2.1300 . . no
H18 O5 2.7300 . 2_655 no
H19 O8W 2.5300 . 1_655 no
H19 C21 2.5300 . . no
H19 H21B 2.4400 . . no
H19 H21A 2.2200 . . no
H21A O8W 2.7000 . 1_655 no
H21A H23B 2.4300 . . no
H21A H10B 2.5400 . 2_645 no
H21A C19 2.7400 . . no
H21A H19 2.2200 . . no
H21B C19 2.7800 . . no
H21B O2 2.7500 . 3_765 no
H21B H19 2.4400 . . no
H21B H23A 2.6000 . . no
H22B H24B 2.4900 . . no
H23A H25A 2.5700 . . no
H23A H21B 2.6000 . . no
H23A H30A 2.5300 . 3_765 no
H23B H8A 2.5000 . 2_645 no
H23B H21A 2.4300 . . no
H23B H25B 2.5300 . . no
H24A H26C 2.5900 . . no
H24B H26A 2.5100 . . no
H24B H22B 2.4900 . . no
H25A H32A 2.5900 . 4_555 no
H25A H23A 2.5700 . . no
H25B H23B 2.5300 . . no
H26A H24B 2.5100 . . no
H26C H24A 2.5900 . . no
H27A O2 2.6200 . . no
H27A C16 2.5500 . . no
H27A C17 2.6800 . . no
H27A H29B 2.5700 . . no
H27A H28B 2.5100 . 3_775 no
H27B H1 2.1200 . . no
H27B H13B 2.5700 . 2_645 no
H28A H4N 2.4200 . . no
H28A O5 2.4500 . 4_564 no
H28B C18 2.8200 . 3_775 no
H28B H27A 2.5100 . 3_775 no
H28B C17 2.8700 . 3_775 no
H29A H30B 2.5000 . . no
H29A C12 3.0900 . 4_574 no
H29A O5 2.8900 . 4_564 no
H29B O2 2.5100 . . no
H29B H27A 2.5700 . . no
H29B H30A 2.4400 . . no
H30A H3N 2.4700 . . no
H30A H29B 2.4400 . . no
H30A H23A 2.5300 . 3_765 no
H30B O6 2.6900 . 4_564 no
H30B H29A 2.5000 . . no
H30B O7 2.5200 . 3_665 no
H31A H32B 2.4300 . . no
H31A C10 3.0000 . 3_675 no
H31A H10A 2.4000 . 3_675 no
H31A H4N 2.5100 . . no
H31A O1 2.8400 . . no
H31B H32A 2.5100 . . no
H31B N5 2.8400 . 3_665 no
H31B O7 2.6800 . 3_665 no
H31B O8W 2.8000 . 3_665 no
H31B H8WA 2.5200 . 3_665 no
H32A H25A 2.5900 . 4_454 no
H32A H31B 2.5100 . . no
H32B O1 2.5800 . . no
H32B H34A 2.5400 . . no
H32B H31A 2.4300 . . no
H33A C5 2.9200 . 3_665 no
H33B O5 2.7300 . 4_554 no
H33B H3N 2.4600 . . no
H34A C3 2.6700 . . no
H34A C4 2.8500 . . no
H34A O1 2.6300 . . no
H34A H32B 2.5400 . . no
H34B C4 3.0700 . 3_665 no
H34B H14 2.1300 . . no

loop_
_geom_hbond_atom_site_label_D
_geom_hbond_atom_site_label_H
_geom_hbond_atom_site_label_A
_geom_hbond_distance_DH
_geom_hbond_distance_HA
_geom_hbond_distance_DA
_geom_hbond_angle_DHA
_geom_hbond_site_symmetry_A
_geom_hbond_publ_flag
O8W H8WA O6 0.85(3) 2.07(3) 2.918(4) 177(4) . yes
O8W H8WB O7 0.87(4) 2.26(4) 3.075(5) 156(3) 2_555 yes
N3 H3N O8W 0.9300 2.2500 3.012(4) 139.00 3_665 yes
N4 H4N O6 0.9300 2.3100 3.040(4) 134.00 4_564 yes
C1 H1 O4 0.9500 2.3300 2.682(5) 101.00 . yes
C6 H6 O6 0.9500 2.5800 3.516(5) 169.00 2_555 yes
C14 H14 O3 0.9500 2.3600 2.700(4) 100.00 . yes
C19 H19 O8W 0.9500 2.5300 3.479(5) 176.00 1_655 yes
C28 H28A O5 0.9900 2.4500 3.173(5) 130.00 4_564 yes
C29 H29B O2 0.9900 2.5100 2.994(4) 110.00 . yes
C30 H30B O7 0.9900 2.5200 3.034(4) 112.00 3_665 yes
C32 H32B O1 0.9900 2.5800 3.026(4) 108.00 . yes

loop_
_geom_torsion_atom_site_label_1
_geom_torsion_atom_site_label_2
_geom_torsion_atom_site_label_3
_geom_torsion_atom_site_label_4
_geom_torsion
_geom_torsion_site_symmetry_1
_geom_torsion_site_symmetry_2
_geom_torsion_site_symmetry_3
_geom_torsion_site_symmetry_4
_geom_torsion_publ_flag
N1 Mn1 O1 C3 -43.1(3) . . . . no
N2 Mn1 O1 C3 61.4(3) . . . . no
N3 Mn1 O1 C3 149.1(3) . . . . no
N4 Mn1 O1 C3 -129.4(2) . . . . no
N1 Mn1 O2 C16 57.7(2) . . . . no
N2 Mn1 O2 C16 -46.8(2) . . . . no
N3 Mn1 O2 C16 -134.5(2) . . . . no
N4 Mn1 O2 C16 143.9(2) . . . . no
O1 Mn1 N1 C1 27.6(3) . . . . no
O1 Mn1 N1 C27 -143.3(3) . . . . no
O2 Mn1 N1 C1 -152.6(3) . . . . no
O2 Mn1 N1 C27 36.5(3) . . . . no
N2 Mn1 N1 C1 -64.6(3) . . . . no
N2 Mn1 N1 C27 124.5(3) . . . . no
N4 Mn1 N1 C1 121.0(3) . . . . no
N4 Mn1 N1 C27 -49.9(3) . . . . no
O1 Mn1 N2 C14 -149.7(3) . . . . no
O1 Mn1 N2 C34 38.4(2) . . . . no
O2 Mn1 N2 C14 30.6(3) . . . . no
O2 Mn1 N2 C34 -141.3(2) . . . . no
N1 Mn1 N2 C14 -61.6(3) . . . . no
N1 Mn1 N2 C34 126.4(2) . . . . no
N3 Mn1 N2 C14 124.8(3) . . . . no
N3 Mn1 N2 C34 -47.1(2) . . . . no
O1 Mn1 N3 C31 76.8(2) . . . . no
O1 Mn1 N3 C32 -48.6(2) . . . . no
O2 Mn1 N3 C31 -103.1(2) . . . . no
O2 Mn1 N3 C32 131.5(2) . . . . no
N2 Mn1 N3 C31 169.7(2) . . . . no
N2 Mn1 N3 C32 44.3(2) . . . . no
N4 Mn1 N3 C31 -17.2(2) . . . . no
N4 Mn1 N3 C32 -142.5(2) . . . . no
O1 Mn1 N4 C29 135.3(2) . . . . no
O1 Mn1 N4 C30 -98.7(2) . . . . no
O2 Mn1 N4 C29 -44.9(2) . . . . no
O2 Mn1 N4 C30 81.0(2) . . . . no
N1 Mn1 N4 C29 48.1(2) . . . . no
N1 Mn1 N4 C30 174.1(2) . . . . no
N3 Mn1 N4 C29 -139.6(2) . . . . no
N3 Mn1 N4 C30 -13.6(2) . . . . no
Mn1 O1 C3 C2 33.6(4) . . . . no
Mn1 O1 C3 C4 -149.8(3) . . . . no
Mn1 O2 C16 C15 36.6(4) . . . . no
Mn1 O2 C16 C17 -146.6(3) . . . . no
C21 O3 C20 C15 165.4(3) . . . . no
C21 O3 C20 C19 -14.0(5) . . . . no
C20 O3 C21 C22 -175.3(3) . . . . no
C8 O4 C7 C2 162.1(3) . . . . no
C8 O4 C7 C6 -17.7(5) . . . . no
C7 O4 C8 C9 -171.3(3) . . . . no
Mn1 N1 C1 C2 -2.7(5) . . . . no
C27 N1 C1 C2 168.3(3) . . . . no
Mn1 N1 C27 C28 63.6(4) . . . . no
C1 N1 C27 C28 -107.7(4) . . . . no
Mn1 N2 C14 C15 -3.4(5) . . . . no
C34 N2 C14 C15 168.6(3) . . . . no
Mn1 N2 C34 C33 63.4(3) . . . . no
C14 N2 C34 C33 -108.9(3) . . . . no
Mn1 N3 C31 C30 44.8(3) . . . . no
C32 N3 C31 C30 173.6(3) . . . . no
Mn1 N3 C32 C33 -58.4(3) . . . . no
C31 N3 C32 C33 178.6(3) . . . . no
Mn1 N4 C29 C28 -61.6(3) . . . . no
C30 N4 C29 C28 174.6(3) . . . . no
Mn1 N4 C30 C31 42.1(3) . . . . no
C29 N4 C30 C31 170.8(3) . . . . no
N1 C1 C2 C3 -21.3(5) . . . . no
N1 C1 C2 C7 169.0(3) . . . . no
C1 C2 C3 O1 6.5(5) . . . . no
C1 C2 C3 C4 -170.0(3) . . . . no
C7 C2 C3 O1 176.3(3) . . . . no
C7 C2 C3 C4 -0.2(5) . . . . no
C1 C2 C7 O4 -8.6(5) . . . . no
C1 C2 C7 C6 171.1(3) . . . . no
C3 C2 C7 O4 -178.7(3) . . . . no
C3 C2 C7 C6 1.0(5) . . . . no
O1 C3 C4 C5 -177.4(3) . . . . no
C2 C3 C4 C5 -0.8(5) . . . . no
C3 C4 C5 C6 1.1(5) . . . . no
C4 C5 C6 C7 -0.3(5) . . . . no
C5 C6 C7 O4 179.0(3) . . . . no
C5 C6 C7 C2 -0.8(5) . . . . no
O4 C8 C9 C10 173.5(3) . . . . no
C8 C9 C10 C11 172.3(3) . . . . no
C9 C10 C11 C12 177.6(3) . . . . no
C10 C11 C12 C13 178.4(4) . . . . no
N2 C14 C15 C16 -22.3(5) . . . . no
N2 C14 C15 C20 167.1(3) . . . . no
C14 C15 C16 O2 6.1(5) . . . . no
C14 C15 C16 C17 -170.6(3) . . . . no
C20 C15 C16 O2 176.7(3) . . . . no
C20 C15 C16 C17 0.0(5) . . . . no
C14 C15 C20 O3 -6.2(5) . . . . no
C14 C15 C20 C19 173.2(3) . . . . no
C16 C15 C20 O3 -177.0(3) . . . . no
C16 C15 C20 C19 2.5(5) . . . . no
O2 C16 C17 C18 -179.4(3) . . . . no
C15 C16 C17 C18 -2.6(5) . . . . no
C16 C17 C18 C19 2.9(5) . . . . no
C17 C18 C19 C20 -0.4(5) . . . . no
C18 C19 C20 O3 177.1(3) . . . . no
C18 C19 C20 C15 -2.3(5) . . . . no
O3 C21 C22 C23 178.5(3) . . . . no
C21 C22 C23 C24 167.3(4) . . . . no
C22 C23 C24 C25 179.5(4) . . . . no
C23 C24 C25 C26 176.8(4) . . . . no
N1 C27 C28 C29 -64.7(5) . . . . no
C27 C28 C29 N4 65.1(4) . . . . no
N4 C30 C31 N3 -59.6(3) . . . . no
N3 C32 C33 C34 66.2(4) . . . . no
C32 C33 C34 N2 -67.3(4) . . . . no
